data_4003501
loop_
_publ_author_name
'Pfrunder, Michael C.'
'Whittaker, Jacob J.'
'Parsons, Simon'
'Moubaraki, Boujemaa'
'Murray, Keith S.'
'Moggach, Stephen A.'
'Sharma, Neeraj'
'Micallef, Aaron S.'
'Clegg, Jack K.'
'McMurtrie, John C.'

_publ_section_title
;
 Controlling Spin Switching with Anionic Supramolecular Frameworks
;
_journal_name_full 'Chemistry of Materials'
_journal_paper_doi 10.1021/acs.chemmater.0c00375
_journal_year 2020
_chemical_formula_moiety 'C30 H22 Co N6, 2(I)'
_chemical_formula_sum 'C30 H22 Co I2 N6'
_chemical_formula_weight 779.26
_space_group_crystal_system tetragonal
_space_group_IT_number 86
_space_group_name_Hall '-P 4bc'
_space_group_name_H-M_alt 'P 42/n :2'
_atom_sites_solution_hydrogens geom
_atom_sites_solution_primary direct
_atom_sites_solution_secondary difmap
_audit_creation_date 2019-05-24
_audit_creation_method
;
Olex2 1.2
(compiled 2018.05.29 svn.r3508 for OlexSys, GUI svn.r5506)
;
_cell_angle_alpha 90
_cell_angle_beta 90
_cell_angle_gamma 90
_cell_formula_units_Z 2
_cell_length_a 8.7489(2)
_cell_length_b 8.7489(2)
_cell_length_c 18.9924(9)
_cell_measurement_reflns_used 2309
_cell_measurement_temperature 173(2)
_cell_measurement_theta_max 28.8430
_cell_measurement_theta_min 3.1596
_cell_volume 1453.74(8)
_computing_cell_refinement
;
CrysAlis RED, Oxford Diffraction Ltd.,
Version 1.171.32.13 (release 29-11-2007 CrysAlis171 .NET)
(compiled Nov 29 2007,17:23:28)
;
_computing_data_collection
;
CrysAlis CCD, Oxford Diffraction Ltd.,
Version 1.171.32.13 (release 29-11-2007 CrysAlis171 .NET)
(compiled Nov 29 2007,17:23:28)
;
_computing_data_reduction
;
CrysAlis RED, Oxford Diffraction Ltd.,
Version 1.171.32.13 (release 29-11-2007 CrysAlis171 .NET)
(compiled Nov 29 2007,17:23:28)
;
_computing_molecular_graphics 'Olex2 (Dolomanov et al., 2009)'
_computing_publication_material 'Olex2 (Dolomanov et al., 2009)'
_computing_structure_refinement 'ShelXL (Sheldrick, 2015)'
_computing_structure_solution 'SIR97 (Altomare, et. al. 1997)'
_diffrn_ambient_temperature 173.15
_diffrn_detector_area_resol_mean 16.0774
_diffrn_measured_fraction_theta_full 0.998
_diffrn_measured_fraction_theta_max 0.933
_diffrn_measurement_device_type 'Oxford Gemini'
_diffrn_measurement_method \w
_diffrn_radiation_type MoK\a
_diffrn_radiation_wavelength 0.71073
_diffrn_reflns_av_R_equivalents 0.0593
_diffrn_reflns_av_unetI/netI 0.0503
_diffrn_reflns_Laue_measured_fraction_full 0.998
_diffrn_reflns_Laue_measured_fraction_max 0.933
_diffrn_reflns_limit_h_max 11
_diffrn_reflns_limit_h_min -11
_diffrn_reflns_limit_k_max 11
_diffrn_reflns_limit_k_min -11
_diffrn_reflns_limit_l_max 25
_diffrn_reflns_limit_l_min -25
_diffrn_reflns_number 9875
_diffrn_reflns_point_group_measured_fraction_full 0.998
_diffrn_reflns_point_group_measured_fraction_max 0.933
_diffrn_reflns_theta_full 25.000
_diffrn_reflns_theta_max 28.907
_diffrn_reflns_theta_min 3.166
_exptl_absorpt_coefficient_mu 2.744
_exptl_absorpt_correction_T_max 1.00000
_exptl_absorpt_correction_T_min 0.88713
_exptl_absorpt_correction_type multi-scan
_exptl_absorpt_process_details
;
CrysAlisPro, Agilent Technologies,
Version 1.171.35.21 (release 20-01-2012 CrysAlis171 .NET)
(compiled Jan 23 2012,18:06:46)
Empirical absorption correction using spherical harmonics,
 implemented in SCALE3 ABSPACK scaling algorithm.
;
_exptl_crystal_colour brown
_exptl_crystal_density_diffrn 1.780
_exptl_crystal_density_method 'not measured'
_exptl_crystal_description block
_exptl_crystal_F_000 754
_exptl_crystal_size_max 0.2
_exptl_crystal_size_mid 0.2
_exptl_crystal_size_min 0.2
_refine_diff_density_max 0.541
_refine_diff_density_min -0.603
_refine_diff_density_rms 0.095
_refine_ls_extinction_method none
_refine_ls_goodness_of_fit_ref 1.080
_refine_ls_hydrogen_treatment constr
_refine_ls_matrix_type full
_refine_ls_number_parameters 90
_refine_ls_number_reflns 1788
_refine_ls_number_restraints 0
_refine_ls_restrained_S_all 1.080
_refine_ls_R_factor_all 0.0830
_refine_ls_R_factor_gt 0.0472
_refine_ls_shift/su_max 0.000
_refine_ls_shift/su_mean 0.000
_refine_ls_structure_factor_coef Fsqd
_refine_ls_weighting_details 'w=1/[\s^2^(Fo^2^)+(0.0245P)^2^+0.9393P] where P=(Fo^2^+2Fc^2^)/3'
_refine_ls_weighting_scheme calc
_refine_ls_wR_factor_gt 0.0737
_refine_ls_wR_factor_ref 0.0821
_reflns_Friedel_coverage 0.000
_reflns_number_gt 1274
_reflns_number_total 1788
_reflns_threshold_expression 'I > 2\s(I)'
_cod_data_source_file Coterpy_I2_173K_desolvated.cif
_cod_data_source_block Coterpy_I2_173K_desolvated
_cod_original_cell_volume 1453.74(10)
_cod_original_sg_symbol_H-M 'P 42/n'
_cod_database_code 4003501
_shelx_shelxl_version_number 2018/3
_shelx_space_group_comment
;
The symmetry employed for this shelxl refinement is uniquely defined
by the following loop, which should always be used as a source of
symmetry information in preference to the above space-group names.
They are only intended as comments.
;
_olex2_refinement_description
;
1. Fixed Uiso
 At 1.2 times of:
  All C(H) groups
2.a Aromatic/amide H refined with riding coordinates:
 C4(H4), C3(H3), C2(H2), C1(H1), C7(H7), C8(H8)
;
_olex2_submission_special_instructions 'No special instructions were received'

loop_
_space_group_symop_operation_xyz
'x, y, z'
'-x+1/2, -y+1/2, z'
'-y, x+1/2, z+1/2'
'y+1/2, -x, z+1/2'
'-x, -y, -z'
'x-1/2, y-1/2, -z'
'y, -x-1/2, -z-1/2'
'-y-1/2, x, -z-1/2'

loop_
_atom_site_label
_atom_site_type_symbol
_atom_site_fract_x
_atom_site_fract_y
_atom_site_fract_z
_atom_site_U_iso_or_equiv
_atom_site_adp_type
_atom_site_occupancy
_atom_site_site_symmetry_order
_atom_site_calc_flag
_atom_site_refinement_flags_posn
_atom_site_refinement_flags_adp
_atom_site_refinement_flags_occupancy
_atom_site_disorder_assembly
_atom_site_disorder_group
C5 C 0.1422(4) 0.4973(4) 0.1551(2) 0.0254(8) Uani 1 1 d . . . . .
C4 C 0.0823(4) 0.6328(4) 0.1307(2) 0.0347(10) Uani 1 1 d . . . . .
H4 H 0.072832 0.650687 0.081553 0.042 Uiso 1 1 calc R . . . .
C3 C 0.0367(5) 0.7418(5) 0.1781(2) 0.0391(11) Uani 1 1 d . . . . .
H3 H -0.007013 0.834857 0.162074 0.047 Uiso 1 1 calc R . . . .
C2 C 0.0543(4) 0.7157(4) 0.2489(3) 0.0364(10) Uani 1 1 d . . . . .
H2 H 0.025546 0.791115 0.282363 0.044 Uiso 1 1 calc R . . . .
C1 C 0.1148(4) 0.5777(4) 0.2705(2) 0.0295(9) Uani 1 1 d . . . . .
H1 H 0.126434 0.559366 0.319541 0.035 Uiso 1 1 calc R . . . .
C6 C 0.1968(4) 0.3723(4) 0.1093(2) 0.0260(9) Uani 1 1 d . . . . .
C7 C 0.1968(5) 0.3757(5) 0.0369(2) 0.0355(10) Uani 1 1 d . . . . .
H7 H 0.160781 0.463037 0.012217 0.043 Uiso 1 1 calc R . . . .
C8 C 0.250000 0.250000 0.0009(3) 0.0372(14) Uani 1 2 d S T P . .
H8 H 0.250002 0.249998 -0.049139 0.045 Uiso 1 2 calc RS T P . .
N1 N 0.1578(3) 0.4686(3) 0.22511(17) 0.0252(7) Uani 1 1 d . . . . .
N2 N 0.250000 0.250000 0.1454(2) 0.0240(9) Uani 1 2 d S T P . .
Co1 Co 0.250000 0.250000 0.250000 0.0218(2) Uani 1 4 d S T P . .
I1 I 0.750000 0.250000 0.06110(2) 0.04466(16) Uani 1 2 d S T P . .

loop_
_atom_site_aniso_label
_atom_site_aniso_U_11
_atom_site_aniso_U_22
_atom_site_aniso_U_33
_atom_site_aniso_U_23
_atom_site_aniso_U_13
_atom_site_aniso_U_12
C5 0.0212(19) 0.023(2) 0.032(2) 0.0016(17) 0.0014(17) -0.0018(16)
C4 0.035(2) 0.029(2) 0.040(2) -0.001(2) -0.005(2) 0.0030(19)
C3 0.037(2) 0.025(2) 0.055(3) 0.001(2) -0.001(2) 0.0045(19)
C2 0.031(2) 0.026(2) 0.052(3) -0.012(2) 0.005(2) -0.0018(17)
C1 0.026(2) 0.032(2) 0.031(2) -0.0039(18) 0.0008(17) -0.0035(17)
C6 0.0220(19) 0.024(2) 0.032(2) 0.0043(17) -0.0007(17) -0.0011(16)
C7 0.040(2) 0.032(2) 0.034(2) 0.004(2) -0.003(2) 0.006(2)
C8 0.048(5) 0.033(4) 0.030(3) 0.000 0.000 -0.003(4)
N1 0.0189(16) 0.0201(16) 0.0366(19) -0.0041(14) 0.0011(14) -0.0010(13)
N2 0.024(2) 0.019(2) 0.029(2) 0.000 0.000 -0.001(2)
Co1 0.0200(3) 0.0200(3) 0.0253(5) 0.000 0.000 0.000
I1 0.0558(3) 0.0495(3) 0.0286(2) 0.000 0.000 -0.0066(2)

loop_
_atom_type_symbol
_atom_type_description
_atom_type_scat_dispersion_real
_atom_type_scat_dispersion_imag
_atom_type_scat_source
C C 0.0033 0.0016 'International Tables Vol C Tables 4.2.6.8 and 6.1.1.4'
H H 0.0000 0.0000 'International Tables Vol C Tables 4.2.6.8 and 6.1.1.4'
N N 0.0061 0.0033 'International Tables Vol C Tables 4.2.6.8 and 6.1.1.4'
Co Co 0.3494 0.9721 'International Tables Vol C Tables 4.2.6.8 and 6.1.1.4'
I I -0.4742 1.8119 'International Tables Vol C Tables 4.2.6.8 and 6.1.1.4'

loop_
_geom_angle_atom_site_label_1
_geom_angle_atom_site_label_2
_geom_angle_atom_site_label_3
_geom_angle
_geom_angle_site_symmetry_1
_geom_angle_site_symmetry_3
_geom_angle_publ_flag
C4 C5 C6 124.3(4) . . ?
N1 C5 C4 121.8(4) . . ?
N1 C5 C6 113.9(3) . . ?
C5 C4 H4 120.4 . . ?
C3 C4 C5 119.2(4) . . ?
C3 C4 H4 120.4 . . ?
C4 C3 H3 120.2 . . ?
C4 C3 C2 119.7(4) . . ?
C2 C3 H3 120.2 . . ?
C3 C2 H2 120.7 . . ?
C3 C2 C1 118.7(4) . . ?
C1 C2 H2 120.7 . . ?
C2 C1 H1 118.7 . . ?
N1 C1 C2 122.6(4) . . ?
N1 C1 H1 118.7 . . ?
C7 C6 C5 124.9(3) . . ?
N2 C6 C5 113.6(3) . . ?
N2 C6 C7 121.5(4) . . ?
C6 C7 H7 120.7 . . ?
C8 C7 C6 118.7(4) . . ?
C8 C7 H7 120.7 . . ?
C7 C8 C7 120.4(6) 2 . ?
C7 C8 H8 119.8 . . ?
C7 C8 H8 119.8 2 . ?
C5 N1 Co1 114.9(2) . . ?
C1 N1 C5 118.0(3) . . ?
C1 N1 Co1 127.1(3) . . ?
C6 N2 C6 119.2(5) . 2 ?
C6 N2 Co1 120.4(2) . . ?
C6 N2 Co1 120.4(2) 2 . ?
N1 Co1 N1 92.83(4) 8_656 . ?
N1 Co1 N1 92.83(4) 7_566 . ?
N1 Co1 N1 92.83(4) 8_656 2 ?
N1 Co1 N1 154.34(17) 7_566 8_656 ?
N1 Co1 N1 92.83(4) 7_566 2 ?
N1 Co1 N1 154.34(17) 2 . ?
N2 Co1 N1 77.17(8) . 2 ?
N2 Co1 N1 77.17(8) . . ?
N2 Co1 N1 102.83(8) 7_566 2 ?
N2 Co1 N1 77.17(8) 7_566 8_656 ?
N2 Co1 N1 102.83(8) . 7_566 ?
N2 Co1 N1 77.17(8) 7_566 7_566 ?
N2 Co1 N1 102.83(8) 7_566 . ?
N2 Co1 N1 102.83(8) . 8_656 ?
N2 Co1 N2 180.0 7_566 . ?

loop_
_geom_bond_atom_site_label_1
_geom_bond_atom_site_label_2
_geom_bond_distance
_geom_bond_site_symmetry_2
_geom_bond_publ_flag
C5 C4 1.376(5) . ?
C5 C6 1.477(5) . ?
C5 N1 1.360(5) . ?
C4 H4 0.9500 . ?
C4 C3 1.371(6) . ?
C3 H3 0.9500 . ?
C3 C2 1.372(7) . ?
C2 H2 0.9500 . ?
C2 C1 1.381(5) . ?
C1 H1 0.9500 . ?
C1 N1 1.341(4) . ?
C6 C7 1.377(6) . ?
C6 N2 1.353(4) . ?
C7 H7 0.9500 . ?
C7 C8 1.376(5) . ?
C8 H8 0.9500 . ?
N1 Co1 2.129(3) . ?
N2 Co1 1.987(4) . ?

loop_
_geom_torsion_atom_site_label_1
_geom_torsion_atom_site_label_2
_geom_torsion_atom_site_label_3
_geom_torsion_atom_site_label_4
_geom_torsion
_geom_torsion_site_symmetry_1
_geom_torsion_site_symmetry_2
_geom_torsion_site_symmetry_3
_geom_torsion_site_symmetry_4
_geom_torsion_publ_flag
C5 C4 C3 C2 1.5(6) . . . . ?
C5 C6 C7 C8 -179.4(3) . . . . ?
C5 C6 N2 C6 179.9(3) . . . 2 ?
C5 C6 N2 Co1 -0.1(3) . . . . ?
C4 C5 C6 C7 0.8(6) . . . . ?
C4 C5 C6 N2 -179.7(3) . . . . ?
C4 C5 N1 C1 -0.8(5) . . . . ?
C4 C5 N1 Co1 179.1(3) . . . . ?
C4 C3 C2 C1 -1.5(6) . . . . ?
C3 C2 C1 N1 0.4(6) . . . . ?
C2 C1 N1 C5 0.8(5) . . . . ?
C2 C1 N1 Co1 -179.2(3) . . . . ?
C6 C5 C4 C3 -179.3(4) . . . . ?
C6 C5 N1 C1 178.3(3) . . . . ?
C6 C5 N1 Co1 -1.8(4) . . . . ?
C6 C7 C8 C7 -0.5(3) . . . 2 ?
C7 C6 N2 C6 -0.6(3) . . . 2 ?
C7 C6 N2 Co1 179.4(3) . . . . ?
N1 C5 C4 C3 -0.3(6) . . . . ?
N1 C5 C6 C7 -178.3(4) . . . . ?
N1 C5 C6 N2 1.2(4) . . . . ?
N2 C6 C7 C8 1.1(5) . . . . ?
